data_4308550
loop_
_publ_author_name
'Jean-Claude Berthet'
'Pierre Thu\'ery'
'Michel Ephritikhine'

_publ_contact_author_address
;
      CEA/Saclay, SCM (CNRS URA 331)
      B\^at. 125
      91191 Gif-sur-Yvette
      France
;
_publ_contact_author_email ephri@drecam.cea.fr
_publ_contact_author_fax '33 (1) 69 08 66 40'
_publ_contact_author_name 'M. Ephritikhine'
_publ_contact_author_phone '33 (1) 69 08 64 36'
_publ_section_title
;
New Efficient Synthesis of [UI4(MeCN)4]. X-ray Crystal Structures of
[UI2(MeCN)7][UI6], [UI4(py)3], and [U(dmf)9]I4
;
_journal_name_full 'Inorganic Chemistry'
_journal_page_first 1142
_journal_page_last 1146
_journal_paper_doi 10.1021/ic048603p
_journal_volume 44
_journal_year 2005
_chemical_formula_sum 'C14 H21 I8 N7 U2'
_chemical_formula_weight 1778.64
_space_group_IT_number 63
_symmetry_cell_setting orthorhombic
_symmetry_space_group_name_Hall '-C 2c 2'
_symmetry_space_group_name_H-M 'C m c m'
_atom_sites_solution_hydrogens geom
_atom_sites_solution_primary patter
_atom_sites_solution_secondary dif
_audit_creation_method SHELXL-97
_cell_angle_alpha 90.00
_cell_angle_beta 90.00
_cell_angle_gamma 90.00
_cell_formula_units_Z 4
_cell_length_a 12.8779(9)
_cell_length_b 11.0818(11)
_cell_length_c 26.5236(15)
_cell_measurement_reflns_used 10656
_cell_measurement_temperature 100(2)
_cell_measurement_theta_max 25.68
_cell_measurement_theta_min 4.41
_cell_volume 3785.2(5)
_computing_cell_refinement 'DENZO-SMN (Otwinowski & Minor, 1997)'
_computing_data_collection 'Kappa-CCD software (Nonius B.V., 1998)'
_computing_data_reduction 'DENZO-SMN (Otwinowski & Minor, 1997)'
_computing_molecular_graphics 'SHELXTL (Sheldrick, 1999)'
_computing_publication_material 'SHELXTL (Sheldrick, 1999)'
_computing_structure_refinement 'SHELXL-97 (Sheldrick, 1997)'
_computing_structure_solution 'SHELXS-97 (Sheldrick, 1997)'
_diffrn_ambient_temperature 100(2)
_diffrn_measured_fraction_theta_full 0.939
_diffrn_measured_fraction_theta_max 0.939
_diffrn_measurement_device_type 'Nonius Kappa-CCD'
_diffrn_measurement_method '\f scans'
_diffrn_radiation_monochromator graphite
_diffrn_radiation_source 'fine-focus sealed tube'
_diffrn_radiation_type MoK\a
_diffrn_radiation_wavelength 0.71073
_diffrn_reflns_av_R_equivalents 0.1263
_diffrn_reflns_av_sigmaI/netI 0.0694
_diffrn_reflns_limit_h_max 15
_diffrn_reflns_limit_h_min -15
_diffrn_reflns_limit_k_max 13
_diffrn_reflns_limit_k_min -13
_diffrn_reflns_limit_l_max 30
_diffrn_reflns_limit_l_min -32
_diffrn_reflns_number 10656
_diffrn_reflns_theta_full 25.68
_diffrn_reflns_theta_max 25.68
_diffrn_reflns_theta_min 4.41
_diffrn_standards_decay_% 0
_diffrn_standards_interval_time 0
_exptl_absorpt_coefficient_mu 15.085
_exptl_absorpt_correction_T_max 0.624
_exptl_absorpt_correction_T_min 0.361
_exptl_absorpt_correction_type refdelf
_exptl_absorpt_process_details 'program DELABS from PLATON (Spek, 2000)'
_exptl_crystal_colour 'translucent light orange'
_exptl_crystal_density_diffrn 3.121
_exptl_crystal_density_meas ?
_exptl_crystal_description irregular
_exptl_crystal_F_000 3048
_exptl_crystal_size_max 0.08
_exptl_crystal_size_mid 0.05
_exptl_crystal_size_min 0.03
_refine_diff_density_max 1.584
_refine_diff_density_min -1.325
_refine_diff_density_rms 0.217
_refine_ls_extinction_method none
_refine_ls_goodness_of_fit_ref 1.044
_refine_ls_hydrogen_treatment constr
_refine_ls_matrix_type full
_refine_ls_number_parameters 91
_refine_ls_number_reflns 1813
_refine_ls_number_restraints 33
_refine_ls_restrained_S_all 1.270
_refine_ls_R_factor_all 0.0756
_refine_ls_R_factor_gt 0.0499
_refine_ls_shift/su_max 0.000
_refine_ls_shift/su_mean 0.000
_refine_ls_structure_factor_coef Fsqd
_refine_ls_weighting_details 'calc w=1/[\s^2^(Fo^2^)+(0.0474P)^2^+46.0050P] where P=(Fo^2^+2Fc^2^)/3'
_refine_ls_weighting_scheme calc
_refine_ls_wR_factor_gt 0.1078
_refine_ls_wR_factor_ref 0.1189
_reflns_number_gt 1342
_reflns_number_total 1813
_reflns_threshold_expression >2sigma(I)
_cod_data_source_file ic048603psi20041007_101646_2.cif
_cod_data_source_block 2
_cod_database_code 4308550

loop_
_symmetry_equiv_pos_as_xyz
'x, y, z'
'-x, -y, z+1/2'
'-x, y, -z+1/2'
'x, -y, -z'
'x+1/2, y+1/2, z'
'-x+1/2, -y+1/2, z+1/2'
'-x+1/2, y+1/2, -z+1/2'
'x+1/2, -y+1/2, -z'
'-x, -y, -z'
'x, y, -z-1/2'
'x, -y, z-1/2'
'-x, y, z'
'-x+1/2, -y+1/2, -z'
'x+1/2, y+1/2, -z-1/2'
'x+1/2, -y+1/2, z-1/2'
'-x+1/2, y+1/2, z'

loop_
_atom_site_label
_atom_site_type_symbol
_atom_site_fract_x
_atom_site_fract_y
_atom_site_fract_z
_atom_site_U_iso_or_equiv
_atom_site_adp_type
_atom_site_occupancy
_atom_site_symmetry_multiplicity
_atom_site_calc_flag
_atom_site_refinement_flags
_atom_site_disorder_assembly
_atom_site_disorder_group
U1 U 0.0000 0.11657(11) 0.7500 0.0342(3) Uani 1 4 d S . .
U2 U 0.0000 0.5000 0.5000 0.0329(3) Uani 1 4 d S . .
I1 I -0.1729(2) -0.0649(2) 0.7500 0.0771(7) Uani 1 2 d SU . .
I2 I 0.0000 0.57974(17) 0.60855(6) 0.0700(7) Uani 1 2 d SU . .
I3 I -0.23158(16) 0.5000 0.5000 0.0953(10) Uani 1 2 d SU . .
I4 I 0.0000 0.74666(16) 0.45989(7) 0.0641(6) Uani 1 2 d S . .
N1 N 0.0000 0.0208(16) 0.6634(6) 0.042(5) Uani 1 2 d SD . .
N2 N 0.1290(11) 0.2081(14) 0.6896(5) 0.047(4) Uani 1 1 d D . .
N3 N 0.0000 0.348(3) 0.7500 0.059(9) Uani 1 4 d SD . .
C1 C 0.0000 -0.0153(18) 0.6227(7) 0.036(5) Uani 1 2 d SD . .
C2 C 0.0000 -0.072(2) 0.5720(8) 0.043(6) Uani 1 2 d S . .
H2A H 0.0556 -0.0390 0.5522 0.065 Uiso 0.50 1 calc PR . .
H2B H -0.0650 -0.0563 0.5556 0.065 Uiso 0.50 1 calc PR . .
H2C H 0.0095 -0.1576 0.5754 0.065 Uiso 0.50 1 calc PR . .
C3 C 0.1804(15) 0.2499(16) 0.6594(6) 0.048(4) Uani 1 1 d D . .
C4 C 0.2469(17) 0.304(2) 0.6224(6) 0.058(5) Uani 1 1 d . . .
H4A H 0.3179 0.2843 0.6299 0.087 Uiso 1 1 calc R . .
H4B H 0.2381 0.3898 0.6228 0.087 Uiso 1 1 calc R . .
H4C H 0.2293 0.2733 0.5896 0.087 Uiso 1 1 calc R . .
C5 C 0.0000 0.451(3) 0.7500 0.050(9) Uani 1 4 d SDU . .
C6 C 0.0000 0.588(6) 0.7500 0.11(2) Uani 1 4 d SU . .
H6A H 0.0046 0.6169 0.7159 0.170 Uiso 0.25 1 calc PR . .
H6B H 0.0584 0.6169 0.7690 0.170 Uiso 0.25 1 calc PR . .
H6C H -0.0630 0.6169 0.7651 0.170 Uiso 0.25 1 calc PR . .

loop_
_atom_site_aniso_label
_atom_site_aniso_U_11
_atom_site_aniso_U_22
_atom_site_aniso_U_33
_atom_site_aniso_U_23
_atom_site_aniso_U_13
_atom_site_aniso_U_12
U1 0.0369(7) 0.0378(6) 0.0278(5) 0.000 0.000 0.000
U2 0.0292(7) 0.0372(6) 0.0324(5) 0.0039(5) 0.000 0.000
I1 0.0945(17) 0.0896(14) 0.0473(9) 0.000 0.000 -0.0465(13)
I2 0.1206(19) 0.0532(10) 0.0364(8) -0.0035(7) 0.000 0.000
I3 0.0297(10) 0.161(2) 0.0949(15) 0.0828(16) 0.000 0.000
I4 0.0919(17) 0.0452(10) 0.0552(10) -0.0018(7) 0.000 0.000
N1 0.033(11) 0.040(11) 0.053(12) 0.006(9) 0.000 0.000
N2 0.037(9) 0.059(9) 0.047(8) -0.008(7) -0.008(7) -0.007(8)
N3 0.07(3) 0.06(2) 0.042(15) 0.000 0.000 0.000
C1 0.039(14) 0.032(11) 0.037(11) -0.003(9) 0.000 0.000
C2 0.050(16) 0.046(13) 0.034(10) -0.009(10) 0.000 0.000
C3 0.043(11) 0.055(11) 0.047(9) -0.001(8) 0.000(8) -0.012(8)
C4 0.063(13) 0.071(12) 0.040(9) 0.002(9) 0.001(9) -0.014(11)
C5 0.052(10) 0.047(10) 0.052(10) 0.000 0.000 0.000
C6 0.12(2) 0.11(2) 0.11(2) 0.000 0.000 0.000

loop_
_atom_type_symbol
_atom_type_description
_atom_type_scat_dispersion_real
_atom_type_scat_dispersion_imag
_atom_type_scat_source
C C 0.0033 0.0016 'International Tables Vol C Tables 4.2.6.8 and 6.1.1.4'
H H 0.0000 0.0000 'International Tables Vol C Tables 4.2.6.8 and 6.1.1.4'
N N 0.0061 0.0033 'International Tables Vol C Tables 4.2.6.8 and 6.1.1.4'
I I -0.4742 1.8119 'International Tables Vol C Tables 4.2.6.8 and 6.1.1.4'
U U -9.6767 9.6646 'International Tables Vol C Tables 4.2.6.8 and 6.1.1.4'

loop_
_geom_angle_atom_site_label_1
_geom_angle_atom_site_label_2
_geom_angle_atom_site_label_3
_geom_angle
_geom_angle_site_symmetry_1
_geom_angle_site_symmetry_3
_geom_angle_publ_flag
N2 U1 N2 79.0(6) 12 3_556 ?
N2 U1 N2 132.6(7) 12 10_557 ?
N2 U1 N2 82.4(7) 3_556 10_557 ?
N2 U1 N2 82.4(7) 12 . ?
N2 U1 N2 132.6(7) 3_556 . ?
N2 U1 N2 79.0(6) 10_557 . ?
N2 U1 N1 138.2(3) 12 10_557 ?
N2 U1 N1 65.9(4) 3_556 10_557 ?
N2 U1 N1 65.9(4) 10_557 10_557 ?
N2 U1 N1 138.2(3) . 10_557 ?
N2 U1 N1 65.9(4) 12 . ?
N2 U1 N1 138.2(3) 3_556 . ?
N2 U1 N1 138.2(3) 10_557 . ?
N2 U1 N1 65.9(4) . . ?
N1 U1 N1 130.4(8) 10_557 . ?
N2 U1 N3 66.3(4) 12 . ?
N2 U1 N3 66.3(4) 3_556 . ?
N2 U1 N3 66.3(3) 10_557 . ?
N2 U1 N3 66.3(3) . . ?
N1 U1 N3 114.8(4) 10_557 . ?
N1 U1 N3 114.8(4) . . ?
N2 U1 I1 77.3(4) 12 . ?
N2 U1 I1 77.3(4) 3_556 . ?
N2 U1 I1 139.3(3) 10_557 . ?
N2 U1 I1 139.3(3) . . ?
N1 U1 I1 73.7(3) 10_557 . ?
N1 U1 I1 73.7(3) . . ?
N3 U1 I1 132.08(6) . . ?
N2 U1 I1 139.3(3) 12 3_556 ?
N2 U1 I1 139.3(3) 3_556 3_556 ?
N2 U1 I1 77.3(4) 10_557 3_556 ?
N2 U1 I1 77.3(4) . 3_556 ?
N1 U1 I1 73.7(3) 10_557 3_556 ?
N1 U1 I1 73.7(3) . 3_556 ?
N3 U1 I1 132.08(6) . 3_556 ?
I1 U1 I1 95.84(12) . 3_556 ?
I4 U2 I4 180.0 9_566 . ?
I4 U2 I3 90.0 9_566 . ?
I4 U2 I3 90.0 . . ?
I4 U2 I3 90.0 9_566 9_566 ?
I4 U2 I3 90.0 . 9_566 ?
I3 U2 I3 180.0 . 9_566 ?
I4 U2 I2 85.80(5) 9_566 . ?
I4 U2 I2 94.20(5) . . ?
I3 U2 I2 90.0 . . ?
I3 U2 I2 90.0 9_566 . ?
I4 U2 I2 94.20(5) 9_566 9_566 ?
I4 U2 I2 85.80(5) . 9_566 ?
I3 U2 I2 90.0 . 9_566 ?
I3 U2 I2 90.0 9_566 9_566 ?
I2 U2 I2 180.0 . 9_566 ?
C1 N1 U1 175.5(17) . . ?
C3 N2 U1 174.1(15) . . ?
C5 N3 U1 180.000(11) . . ?
N1 C1 C2 175(2) . . ?
N2 C3 C4 179(2) . . ?
N3 C5 C6 180.00(4) . . ?

loop_
_geom_bond_atom_site_label_1
_geom_bond_atom_site_label_2
_geom_bond_distance
_geom_bond_site_symmetry_2
_geom_bond_publ_flag
U1 N2 2.521(14) 12 ?
U1 N2 2.521(14) 3_556 ?
U1 N2 2.521(14) 10_557 ?
U1 N2 2.521(14) . ?
U1 N1 2.531(17) 10_557 ?
U1 N1 2.531(17) . ?
U1 N3 2.57(3) . ?
U1 I1 3.001(2) . ?
U1 I1 3.001(2) 3_556 ?
U2 I4 2.9331(18) 9_566 ?
U2 I4 2.9331(18) . ?
U2 I3 2.982(2) . ?
U2 I3 2.982(2) 9_566 ?
U2 I2 3.0117(17) . ?
U2 I2 3.0117(17) 9_566 ?
N1 C1 1.151(11) . ?
N2 C3 1.138(11) . ?
N3 C5 1.14(5) . ?
C1 C2 1.49(3) . ?
C3 C4 1.43(2) . ?
C5 C6 1.52(7) . ?
